data_4342697
loop_
_publ_author_name
'Taouti, Mohamed B.'
'Suffren, Yan'
'Leynaud, Olivier'
'Benbertal, Djamal'
'Brenier, Alain'
'Gautier-Luneau, Isabelle'

_publ_section_title
;
 Structures, Thermal Behaviors, and Luminescent Properties of Anhydrous
 Lanthanum Iodate Polymorphs
;
_journal_name_full 'Inorganic Chemistry'
_journal_page_first 150319112239005
_journal_paper_doi 10.1021/acs.inorgchem.5b00187
_journal_year 2015
_chemical_absolute_configuration ad
_chemical_compound_source 'synthesis as described'
_chemical_formula_moiety 'H1.333 I4.333 La1 O13'
_chemical_formula_sum 'H1.333 I4.333 La O13'
_chemical_formula_weight 898.15
_chemical_name_common La(IO3)3(HIO3)1.33
_space_group_IT_number 161
_symmetry_cell_setting trigonal
_symmetry_Int_Tables_number 161
_symmetry_space_group_name_Hall 'R 3 -2"c'
_symmetry_space_group_name_H-M 'R 3 c :H'
_atom_sites_solution_primary direct
_atom_sites_solution_secondary difmap
_audit_conform_dict_location ftp://ftp.iucr.org/pub/cif_core.dic
_audit_conform_dict_name cif_core.dic
_audit_conform_dict_version 2.3
_audit_creation_date 2007-06-21T15:41:13-00:00
_audit_creation_method 'WinGX routine CIF_UPDATE'
_cell_angle_alpha 90
_cell_angle_beta 90
_cell_angle_gamma 120
_cell_formula_units_Z 18
_cell_length_a 22.351(1)
_cell_length_b 22.351(1)
_cell_length_c 13.773(1)
_cell_measurement_reflns_used 0
_cell_measurement_temperature 293
_cell_measurement_theta_max 0
_cell_measurement_theta_min 0
_cell_measurement_wavelength 0.56087
_cell_volume 5958.7(6)
_computing_cell_refinement 'Dirax/lsq (Duisenberg & Schreurs, 1989-2000)'
_computing_data_collection 'Collect (Bruker AXS BV, 1997-2004)'
_computing_data_reduction 'EvalCCD (Duisenberg & Schreurs 1990-2000)'
_computing_molecular_graphics 'Ortep-3 for Windows (Farrugia, 1997)'
_computing_publication_material 'WinGX publication routines (Farrugia, 1999)'
_computing_structure_refinement 'SHELXL-97 (Sheldrick, 1997)'
_computing_structure_solution 'SHELXS-86 (Sheldrick, 1986)'
_diffrn_ambient_temperature 293
_diffrn_detector_area_resol_mean 9
_diffrn_measured_fraction_theta_full 0.991
_diffrn_measured_fraction_theta_max 0.991
_diffrn_measurement_device '95mm CCD camera on \k-goniostat'
_diffrn_measurement_device_type KappaCCD
_diffrn_measurement_method CCD
_diffrn_orient_matrix_type X=UH
_diffrn_orient_matrix_UB_11 0.01
_diffrn_orient_matrix_UB_12 0
_diffrn_orient_matrix_UB_13 0
_diffrn_orient_matrix_UB_21 0
_diffrn_orient_matrix_UB_22 0.01
_diffrn_orient_matrix_UB_23 0
_diffrn_orient_matrix_UB_31 0
_diffrn_orient_matrix_UB_32 0
_diffrn_orient_matrix_UB_33 0.01
_diffrn_radiation_monochromator graphite
_diffrn_radiation_probe x-ray
_diffrn_radiation_type AgK\a
_diffrn_radiation_wavelength 0.56087
_diffrn_reflns_av_R_equivalents 0.0503
_diffrn_reflns_av_unetI/netI 0.02
_diffrn_reflns_limit_h_max 29
_diffrn_reflns_limit_h_min -29
_diffrn_reflns_limit_k_max 28
_diffrn_reflns_limit_k_min -28
_diffrn_reflns_limit_l_max 17
_diffrn_reflns_limit_l_min -17
_diffrn_reflns_number 36821
_diffrn_reflns_theta_full 21.41
_diffrn_reflns_theta_max 21.41
_diffrn_reflns_theta_min 3.21
_exptl_absorpt_coefficient_mu 7.084
_exptl_absorpt_correction_T_max 0.609
_exptl_absorpt_correction_T_min 0.507
_exptl_absorpt_correction_type integration
_exptl_absorpt_process_details 'Coppens, 1970'
_exptl_crystal_colour colourless
_exptl_crystal_density_diffrn 4.505
_exptl_crystal_density_method 'not measured'
_exptl_crystal_description prism
_exptl_crystal_F_000 7056
_exptl_crystal_size_max 0.28
_exptl_crystal_size_mid 0.08
_exptl_crystal_size_min 0.07
_refine_diff_density_max 3.133
_refine_diff_density_min -3.211
_refine_diff_density_rms 0.366
_refine_ls_abs_structure_details 'Flack H D (1983), Acta Cryst. A39, 876-881'
_refine_ls_abs_structure_Flack -0.01(9)
_refine_ls_extinction_method none
_refine_ls_goodness_of_fit_ref 1.11
_refine_ls_hydrogen_treatment undef
_refine_ls_matrix_type full
_refine_ls_number_parameters 161
_refine_ls_number_reflns 3019
_refine_ls_number_restraints 1
_refine_ls_restrained_S_all 1.11
_refine_ls_R_factor_all 0.0402
_refine_ls_R_factor_gt 0.0382
_refine_ls_shift/su_max 0
_refine_ls_shift/su_mean 0
_refine_ls_structure_factor_coef Fsqd
_refine_ls_weighting_details 'calc w=1/[\s^2^(Fo^2^)+(0.0469P)^2^+588.3590P] where P=(Fo^2^+2Fc^2^)/3'
_refine_ls_weighting_scheme calc
_refine_ls_wR_factor_gt 0.0959
_refine_ls_wR_factor_ref 0.0977
_reflns_number_gt 2939
_reflns_number_total 3019
_reflns_threshold_expression >2sigma(I)
_cod_data_source_file ic5b00187_si_002.cif
_cod_data_source_block new
_cod_original_cell_volume 5958.7(2)
_cod_original_sg_symbol_H-M 'R 3 c'
_cod_original_formula_sum 'H1.333 I4.333 La1 O13'
_cod_database_code 4342697

loop_
_symmetry_equiv_pos_as_xyz
'x, y, z'
'-y, x-y, z'
'-x+y, -x, z'
'-x+y, y, z+1/2'
'x, x-y, z+1/2'
'-y, -x, z+1/2'
'x+2/3, y+1/3, z+1/3'
'-y+2/3, x-y+1/3, z+1/3'
'-x+y+2/3, -x+1/3, z+1/3'
'-x+y+2/3, y+1/3, z+5/6'
'x+2/3, x-y+1/3, z+5/6'
'-y+2/3, -x+1/3, z+5/6'
'x+1/3, y+2/3, z+2/3'
'-y+1/3, x-y+2/3, z+2/3'
'-x+y+1/3, -x+2/3, z+2/3'
'-x+y+1/3, y+2/3, z+7/6'
'x+1/3, x-y+2/3, z+7/6'
'-y+1/3, -x+2/3, z+7/6'

loop_
_atom_site_label
_atom_site_type_symbol
_atom_site_fract_x
_atom_site_fract_y
_atom_site_fract_z
_atom_site_U_iso_or_equiv
_atom_site_adp_type
_atom_site_occupancy
_atom_site_symmetry_multiplicity
_atom_site_calc_flag
_atom_site_refinement_flags
La La 0.19714(4) 0.16254(4) 0.39826(5) 0.00894(15) Uani 1 1 d .
I1 I 0 0 0.41162(16) 0.0347(4) Uani 1 3 d S
I2 I 0.04092(5) 0.18941(5) 0.32860(6) 0.01552(19) Uani 1 1 d .
I3 I 0.17453(5) 0.28928(5) 0.58318(6) 0.01532(19) Uani 1 1 d .
I4 I 0.30062(5) 0.30712(5) 0.19702(6) 0.01429(18) Uani 1 1 d .
I5 I 0.26189(4) 0.11978(4) 0.15514(5) 0.01126(17) Uani 1 1 d .
O11 O 0.0684(7) 0.0765(7) 0.4754(11) 0.037(3) Uani 1 1 d .
O21 O 0.0993(7) 0.1582(8) 0.3017(9) 0.037(3) Uani 1 1 d .
O22 O -0.0341(6) 0.1092(7) 0.3640(10) 0.036(3) Uani 1 1 d .
O23 O 0.0159(6) 0.1938(7) 0.2066(8) 0.027(3) Uani 1 1 d .
O31 O 0.1536(6) 0.2347(6) 0.4778(8) 0.025(2) Uani 1 1 d .
O32 O 0.1764(6) 0.3624(6) 0.5264(8) 0.025(2) Uani 1 1 d .
O33 O 0.0839(6) 0.2480(6) 0.6284(9) 0.026(2) Uani 1 1 d .
O41 O 0.2724(7) 0.2828(6) 0.3214(8) 0.026(2) Uani 1 1 d .
O42 O 0.3943(7) 0.3524(7) 0.2098(9) 0.032(3) Uani 1 1 d .
O43 O 0.2914(6) 0.3837(5) 0.1924(7) 0.018(2) Uani 1 1 d .
O51 O 0.2171(6) 0.1550(6) 0.2215(7) 0.020(2) Uani 1 1 d .
O52 O 0.2022(6) 0.0967(6) 0.0508(8) 0.020(2) Uiso 1 1 d .
O53 O 0.3313(6) 0.1998(6) 0.1128(10) 0.027(2) Uani 1 1 d .

loop_
_atom_site_aniso_label
_atom_site_aniso_U_11
_atom_site_aniso_U_22
_atom_site_aniso_U_33
_atom_site_aniso_U_23
_atom_site_aniso_U_13
_atom_site_aniso_U_12
La 0.0105(3) 0.0102(3) 0.0078(3) -0.0009(3) -0.0009(2) 0.0065(3)
I1 0.0325(6) 0.0325(6) 0.0389(11) 0 0 0.0163(3)
I2 0.0115(4) 0.0198(4) 0.0160(4) 0.0020(3) -0.0011(3) 0.0083(4)
I3 0.0279(5) 0.0134(4) 0.0099(4) -0.0001(3) 0.0007(3) 0.0142(4)
I4 0.0194(4) 0.0110(4) 0.0147(4) -0.0011(3) -0.0001(3) 0.0092(3)
I5 0.0133(4) 0.0104(4) 0.0102(4) -0.0005(3) 0.0017(3) 0.0061(3)
O11 0.027(7) 0.025(6) 0.049(8) -0.009(6) -0.003(6) 0.004(5)
O21 0.025(6) 0.066(9) 0.033(6) -0.025(6) -0.017(5) 0.033(7)
O22 0.013(5) 0.042(8) 0.038(7) 0.018(6) 0.009(5) 0.004(5)
O23 0.011(5) 0.040(7) 0.024(6) 0.015(5) -0.003(4) 0.007(5)
O31 0.034(6) 0.033(6) 0.018(5) -0.011(4) -0.010(4) 0.025(6)
O32 0.028(6) 0.023(5) 0.031(6) 0.012(5) 0.003(5) 0.018(5)
O33 0.025(6) 0.025(6) 0.029(6) -0.003(5) 0.002(5) 0.013(5)
O41 0.039(7) 0.013(5) 0.019(5) 0.005(4) 0.002(5) 0.007(5)
O42 0.030(7) 0.035(7) 0.039(7) -0.011(6) -0.010(5) 0.022(6)
O43 0.033(6) 0.018(5) 0.014(4) 0.004(4) 0.001(4) 0.022(5)
O51 0.023(5) 0.036(6) 0.013(4) -0.007(4) 0.002(4) 0.025(5)
O53 0.015(5) 0.013(5) 0.047(7) 0.015(5) 0.008(5) 0.002(4)

loop_
_atom_type_symbol
_atom_type_description
_atom_type_scat_dispersion_real
_atom_type_scat_dispersion_imag
_atom_type_scat_source
I I -0.8919 1.1868 'International Tables Vol C Tables 4.2.6.8 and 6.1.1.4'
La La -0.6411 1.6148 'International Tables Vol C Tables 4.2.6.8 and 6.1.1.4'
O O 0.0056 0.0036 'International Tables Vol C Tables 4.2.6.8 and 6.1.1.4'

loop_
_exptl_crystal_face_index_h
_exptl_crystal_face_index_k
_exptl_crystal_face_index_l
_exptl_crystal_face_perp_dist
2 -1 0 0.054
-2 1 0 0.026
0 0 1 0.12
0 0 -1 0.164
1 1 0 0.063
-1 -1 0 0.01

loop_
_geom_angle_atom_site_label_1
_geom_angle_atom_site_label_2
_geom_angle_atom_site_label_3
_geom_angle
_geom_angle_site_symmetry_1
_geom_angle_site_symmetry_3
O52 La O51 137.2(3) 5 .
O52 La O31 95.3(4) 5 .
O51 La O31 127.4(4) . .
O52 La O32 82.2(4) 5 12_554
O51 La O32 65.5(4) . 12_554
O31 La O32 143.9(4) . 12_554
O52 La O21 133.3(4) 5 .
O51 La O21 70.3(4) . .
O31 La O21 69.4(4) . .
O32 La O21 135.7(4) 12_554 .
O52 La O22 72.3(4) 5 3
O51 La O22 75.1(4) . 3
O31 La O22 133.5(4) . 3
O32 La O22 80.2(4) 12_554 3
O21 La O22 86.9(5) . 3
O52 La O43 63.8(3) 5 8
O51 La O43 128.4(4) . 8
O31 La O43 70.0(4) . 8
O32 La O43 76.8(4) 12_554 8
O21 La O43 137.0(4) . 8
O22 La O43 132.5(4) 3 8
O52 La O41 135.0(4) 5 .
O51 La O41 67.9(4) . .
O31 La O41 76.7(4) . .
O32 La O41 79.9(4) 12_554 .
O21 La O41 85.7(5) . .
O22 La O41 142.6(4) 3 .
O43 La O41 72.0(3) 8 .
O52 La O11 67.4(4) 5 .
O51 La O11 119.3(4) . .
O31 La O11 71.0(4) . .
O32 La O11 137.3(4) 12_554 .
O21 La O11 66.0(5) . .
O22 La O11 62.8(4) 3 .
O43 La O11 112.3(4) 8 .
O41 La O11 142.7(4) . .
O11 I1 O11 99.3(6) . 2
O11 I1 O11 99.3(6) . 3
O11 I1 O11 99.3(6) 2 3
O23 I2 O21 97.7(6) . .
O23 I2 O22 98.5(6) . .
O21 I2 O22 99.4(7) . .
O32 I3 O31 98.4(5) . .
O32 I3 O33 97.0(5) . .
O31 I3 O33 94.8(5) . .
O41 I4 O42 101.9(6) . .
O41 I4 O43 97.4(5) . .
O42 I4 O43 96.9(5) . .
O53 I5 O51 97.0(6) . .
O53 I5 O52 99.8(5) . .
O51 I5 O52 92.0(5) . .
I1 O11 La 123.7(7) . .
I2 O21 La 131.3(6) . .
I2 O22 La 152.3(8) . 2
I3 O31 La 137.1(6) . .
I3 O32 La 141.8(6) . 18_554
I4 O41 La 130.4(6) . .
I4 O43 La 137.4(5) . 15_554
I5 O51 La 132.9(5) . .
I5 O52 La 129.5(5) . 5_554

loop_
_geom_bond_atom_site_label_1
_geom_bond_atom_site_label_2
_geom_bond_distance
_geom_bond_site_symmetry_2
La O52 2.490(11) 5
La O51 2.495(10) .
La O31 2.514(11) .
La O32 2.517(11) 12_554
La O21 2.520(11) .
La O22 2.541(11) 3
La O43 2.544(10) 8
La O41 2.579(11) .
La O11 2.752(13) .
I1 O11 1.849(13) .
I1 O11 1.849(13) 2
I1 O11 1.849(13) 3
I2 O23 1.789(11) .
I2 O21 1.799(12) .
I2 O22 1.805(12) .
I3 O32 1.792(10) .
I3 O31 1.801(11) .
I3 O33 1.864(12) .
I4 O41 1.812(11) .
I4 O42 1.821(13) .
I4 O43 1.825(9) .
I5 O53 1.781(10) .
I5 O51 1.803(9) .
I5 O52 1.850(11) .
O22 La 2.541(11) 2
O32 La 2.517(11) 18_554
O43 La 2.544(10) 15_554
O52 La 2.490(11) 5_554
